data_4333845
loop_
_publ_author_name
'Li-Li Liang'
'Xin-Long Ni'
'Yi Zhao'
'Kai Chen'
'Xin Xiao'
'Yun-Qian Zhang'
'Carl Redshaw'
'Qian-Jiang Zhu'
'Sai-Feng Xue'
'Zhu Tao'

_publ_section_title
;
 Construction of Cucurbit[7]uril Based Tubular Nanochannels Incorporating
 Associated [CdCl4]2- and Lanthanide Ions
;
_journal_name_full 'Inorganic Chemistry'
_journal_page_first 1909
_journal_page_last 1915
_journal_paper_doi 10.1021/ic302145j
_journal_volume 52
_journal_year 2013
_chemical_formula_moiety 'C42 H42 N28 O24 Dy2, CdCl4, 4Cl, 59(H2 O)'
_chemical_formula_sum 'C42 H180 Cd Cl8 Dy2 N28 O73'
_chemical_formula_weight 2967.07
_chemical_name_systematic
;
 ?
;
_space_group_IT_number 2
_symmetry_cell_setting triclinic
_symmetry_space_group_name_Hall '-P 1'
_symmetry_space_group_name_H-M 'P -1'
_atom_sites_solution_hydrogens geom
_atom_sites_solution_primary direct
_atom_sites_solution_secondary difmap
_audit_creation_method SHELXL-97
_cell_angle_alpha 114.113(11)
_cell_angle_beta 97.361(10)
_cell_angle_gamma 111.001(7)
_cell_formula_units_Z 2
_cell_length_a 17.016(3)
_cell_length_b 17.225(3)
_cell_length_c 20.321(6)
_cell_measurement_temperature 223(2)
_cell_volume 4805(2)
_computing_structure_refinement 'SHELXL-97 (Sheldrick, 1997)'
_diffrn_ambient_temperature 223(2)
_diffrn_measured_fraction_theta_full 0.978
_diffrn_measured_fraction_theta_max 0.978
_diffrn_measurement_device_type 'Bruker CCD Area Detector'
_diffrn_measurement_method '\f and \w scan'
_diffrn_radiation_monochromator graphite
_diffrn_radiation_source 'fine-focus sealed tube'
_diffrn_radiation_type MoK\a
_diffrn_radiation_wavelength 0.71073
_diffrn_reflns_av_R_equivalents 0.1159
_diffrn_reflns_av_sigmaI/netI 0.1433
_diffrn_reflns_limit_h_max 20
_diffrn_reflns_limit_h_min -18
_diffrn_reflns_limit_k_max 19
_diffrn_reflns_limit_k_min -20
_diffrn_reflns_limit_l_max 24
_diffrn_reflns_limit_l_min -24
_diffrn_reflns_number 48417
_diffrn_reflns_theta_full 25.10
_diffrn_reflns_theta_max 25.10
_diffrn_reflns_theta_min 1.16
_exptl_absorpt_coefficient_mu 2.119
_exptl_absorpt_correction_T_max 0.8488
_exptl_absorpt_correction_T_min 0.7416
_exptl_absorpt_correction_type multi-scan
_exptl_absorpt_process_details 'SADABS (Bruker, 2008)'
_exptl_crystal_colour coloress
_exptl_crystal_density_diffrn 2.044
_exptl_crystal_description prism
_exptl_crystal_F_000 3036
_exptl_crystal_size_max 0.15
_exptl_crystal_size_mid 0.13
_exptl_crystal_size_min 0.08
_platon_squeeze_details
;
;
_refine_diff_density_max 6.607
_refine_diff_density_min -2.978
_refine_diff_density_rms 0.357
_refine_ls_extinction_method none
_refine_ls_goodness_of_fit_ref 1.076
_refine_ls_hydrogen_treatment constr
_refine_ls_matrix_type full
_refine_ls_number_parameters 874
_refine_ls_number_reflns 16756
_refine_ls_number_restraints 8
_refine_ls_restrained_S_all 1.076
_refine_ls_R_factor_all 0.1449
_refine_ls_R_factor_gt 0.1175
_refine_ls_shift/su_max 0.002
_refine_ls_shift/su_mean 0.000
_refine_ls_structure_factor_coef Fsqd
_refine_ls_weighting_details 'calc w=1/[\s^2^(Fo^2^)+(0.2000P)^2^+0.0000P] where P=(Fo^2^+2Fc^2^)/3'
_refine_ls_weighting_scheme calc
_refine_ls_wR_factor_gt 0.2984
_refine_ls_wR_factor_ref 0.3249
_reflns_number_gt 10813
_reflns_number_total 16756
_reflns_threshold_expression >2sigma(I)
_cod_data_source_file ic302145j_si_001_15.cif
_cod_data_source_block p09
_cod_original_cell_volume 4804.8(19)
_cod_database_code 4333845

loop_
_symmetry_equiv_pos_as_xyz
'x, y, z'
'-x, -y, -z'

loop_
_atom_site_label
_atom_site_type_symbol
_atom_site_fract_x
_atom_site_fract_y
_atom_site_fract_z
_atom_site_U_iso_or_equiv
_atom_site_adp_type
_atom_site_occupancy
_atom_site_symmetry_multiplicity
_atom_site_calc_flag
_atom_site_refinement_flags
Cl5 Cl 0.5486(4) -0.0731(4) 0.8446(3) 0.0575(12) Uani 1 1 d .
Cl6 Cl 0.7006(4) -0.3447(4) 0.9014(4) 0.0724(16) Uani 1 1 d .
Cl7 Cl 0.3903(6) -0.0703(5) 0.5982(5) 0.101(2) Uani 1 1 d .
Cl8 Cl 0.9229(9) -0.3830(8) 0.5058(8) 0.185(5) Uani 1 1 d .
O1W O 0.3454(7) 0.0834(8) 0.4711(5) 0.046(3) Uani 1 1 d .
O2W O 0.7237(9) 0.0789(8) 1.0922(6) 0.045(3) Uani 1 1 d .
O3W O 0.5662(7) -0.1765(8) 0.9764(6) 0.037(3) Uani 1 1 d .
O4W O 0.6030(7) -0.0492(9) 1.1299(6) 0.040(3) Uani 1 1 d .
O5W O 0.8600(7) -0.0108(10) 1.0812(6) 0.046(3) Uani 1 1 d .
O6W O 0.2870(8) -0.1758(8) 0.3873(6) 0.034(3) Uani 1 1 d .
O7W O 0.3542(7) -0.0515(8) 0.3319(6) 0.034(3) Uani 1 1 d .
O8W O 0.0958(7) -0.1997(10) 0.3651(7) 0.048(3) Uani 1 1 d .
O9W O 0.7315(8) -0.1993(8) 0.9773(6) 0.038(3) Uani 1 1 d .
O10W O 0.1314(8) -0.0098(9) 0.4109(7) 0.044(3) Uani 1 1 d .
Dy1 Dy 0.70619(4) -0.07222(5) 1.06274(3) 0.0199(2) Uani 1 1 d .
Dy2 Dy 0.23332(4) -0.07150(5) 0.38121(3) 0.0210(2) Uani 1 1 d .
Cl1 Cl 0.9361(3) -0.4329(3) 1.0695(3) 0.0563(13) Uani 1 1 d .
Cl2 Cl 0.6952(3) -0.4415(4) 1.0851(3) 0.0604(13) Uani 1 1 d .
Cl3 Cl 0.8726(3) -0.2446(4) 1.0525(3) 0.0542(12) Uani 1 1 d .
Cl4 Cl 0.9198(3) -0.2455(4) 1.2548(3) 0.0548(12) Uani 1 1 d .
Cd1 Cd 0.85527(9) -0.34240(9) 1.11539(8) 0.0432(4) Uani 1 1 d .
C1 C 0.7458(9) -0.0631(9) 0.9016(7) 0.017(3) Uani 1 1 d .
C2 C 0.7774(10) -0.1273(9) 0.7909(7) 0.020(3) Uani 1 1 d .
H2 H 0.8019 -0.1738 0.7788 0.024 Uiso 1 1 calc R
C3 C 0.8525(10) -0.0247(10) 0.8432(7) 0.023(3) Uani 1 1 d .
H3 H 0.9113 -0.0225 0.8583 0.027 Uiso 1 1 calc R
C4 C 0.7820(9) -0.0427(10) 0.7256(7) 0.017(3) Uani 1 1 d .
C5 C 0.8622(9) 0.1031(8) 0.9705(7) 0.0204(13) Uani 1 1 d D
H5A H 0.9265 0.1240 0.9845 0.024 Uiso 1 1 calc R
H5B H 0.8440 0.1028 1.0143 0.024 Uiso 1 1 calc R
C6 C 0.9144(7) 0.1130(6) 0.8139(6) 0.0204(13) Uani 1 1 d D
H6A H 0.9235 0.1111 0.7667 0.024 Uiso 1 1 calc R
H6B H 0.9711 0.1288 0.8474 0.024 Uiso 1 1 calc R
C7 C 0.7849(9) 0.2019(10) 0.9822(7) 0.020(3) Uani 1 1 d .
C8 C 0.9039(8) 0.2341(9) 0.9338(8) 0.022(3) Uani 1 1 d D
H8 H 0.9673 0.2655 0.9646 0.026 Uiso 1 1 calc R
C9 C 0.8642(9) 0.3043(9) 0.9430(6) 0.018(3) Uani 1 1 d D
H9 H 0.9105 0.3707 0.9779 0.022 Uiso 1 1 calc R
C10 C 0.8482(9) 0.2170(10) 0.8136(7) 0.018(3) Uani 1 1 d .
C11 C 0.7570(9) 0.3411(10) 1.0146(7) 0.0204(13) Uani 1 1 d .
H11A H 0.7293 0.3179 1.0466 0.024 Uiso 1 1 calc R
H11B H 0.8027 0.4073 1.0476 0.024 Uiso 1 1 calc R
C12 C 0.8146(9) 0.3499(10) 0.8463(8) 0.023(3) Uani 1 1 d .
H12A H 0.8177 0.3347 0.7949 0.028 Uiso 1 1 calc R
H12B H 0.8598 0.4158 0.8812 0.028 Uiso 1 1 calc R
C13 C 0.6028(9) 0.3180(10) 0.9616(7) 0.0245(16) Uani 1 1 d .
C14 C 0.7083(10) 0.3916(10) 0.9178(7) 0.022(3) Uani 1 1 d .
H14 H 0.7568 0.4570 0.9520 0.026 Uiso 1 1 calc R
C15 C 0.6218(10) 0.3934(11) 0.8892(8) 0.028(3) Uani 1 1 d .
H15 H 0.6301 0.4594 0.9066 0.034 Uiso 1 1 calc R
C16 C 0.6625(11) 0.3189(12) 0.7863(9) 0.032(3) Uani 1 1 d .
C17 C 0.4847(9) 0.3532(11) 0.9283(8) 0.029(3) Uani 1 1 d .
H17A H 0.4956 0.4191 0.9445 0.034 Uiso 1 1 calc R
H17B H 0.4696 0.3391 0.9684 0.034 Uiso 1 1 calc R
C18 C 0.5325(9) 0.3430(10) 0.7578(7) 0.022(3) Uani 1 1 d .
H18A H 0.5426 0.3247 0.7084 0.026 Uiso 1 1 calc R
H18B H 0.5406 0.4087 0.7793 0.026 Uiso 1 1 calc R
C19 C 0.3349(10) 0.2191(10) 0.8557(7) 0.022(3) Uani 1 1 d .
C20 C 0.3916(8) 0.3074(9) 0.7968(6) 0.024(3) Uani 1 1 d D
H20 H 0.4020 0.3739 0.8136 0.028 Uiso 1 1 calc R
C21 C 0.2937(9) 0.2337(10) 0.7474(7) 0.023(3) Uani 1 1 d .
H21 H 0.2566 0.2646 0.7406 0.027 Uiso 1 1 calc R
C22 C 0.3835(8) 0.2039(10) 0.6772(7) 0.022(3) Uani 1 1 d .
C23 C 0.1812(7) 0.1144(8) 0.7734(7) 0.0204(13) Uani 1 1 d D
H23A H 0.1703 0.1134 0.8193 0.024 Uiso 1 1 calc R
H23B H 0.1371 0.1283 0.7510 0.024 Uiso 1 1 calc R
C24 C 0.2252(9) 0.1036(10) 0.6103(7) 0.023(3) Uani 1 1 d .
H24A H 0.1770 0.1221 0.6105 0.028 Uiso 1 1 calc R
H24B H 0.2440 0.1030 0.5666 0.028 Uiso 1 1 calc R
C25 C 0.1822(9) -0.0424(10) 0.7415(7) 0.0245(16) Uani 1 1 d .
C26 C 0.1286(9) -0.0225(9) 0.6397(7) 0.021(3) Uani 1 1 d .
H26 H 0.0728 -0.0183 0.6268 0.025 Uiso 1 1 calc R
C27 C 0.1130(9) -0.1289(9) 0.6092(7) 0.016(3) Uani 1 1 d .
H27 H 0.0491 -0.1750 0.5843 0.020 Uiso 1 1 calc R
C28 C 0.2020(9) -0.0610(10) 0.5507(7) 0.0245(16) Uani 1 1 d .
C29 C 0.1323(9) -0.2131(9) 0.6812(7) 0.019(3) Uani 1 1 d .
H29A H 0.1342 -0.1990 0.7334 0.023 Uiso 1 1 calc R
H29B H 0.0721 -0.2620 0.6474 0.023 Uiso 1 1 calc R
C30 C 0.1522(12) -0.2344(11) 0.5033(8) 0.034(4) Uani 1 1 d .
H30A H 0.1697 -0.2315 0.4599 0.041 Uiso 1 1 calc R
H30B H 0.0897 -0.2817 0.4840 0.041 Uiso 1 1 calc R
C31 C 0.2510(12) -0.2593(12) 0.7077(9) 0.037(4) Uani 1 1 d .
C32 C 0.1794(10) -0.3131(10) 0.5806(7) 0.021(3) Uani 1 1 d .
H32 H 0.1174 -0.3643 0.5539 0.026 Uiso 1 1 calc R
C33 C 0.2458(10) -0.3536(11) 0.5859(8) 0.030(3) Uani 1 1 d .
H33 H 0.2165 -0.4242 0.5575 0.036 Uiso 1 1 calc R
C34 C 0.2785(10) -0.2669(11) 0.5209(8) 0.029(3) Uani 1 1 d .
C35 C 0.3318(10) -0.3500(13) 0.7002(9) 0.037(4) Uani 1 1 d .
H35A H 0.3030 -0.4199 0.6711 0.044 Uiso 1 1 calc R
H35B H 0.3308 -0.3310 0.7524 0.044 Uiso 1 1 calc R
C36 C 0.3674(9) -0.3499(10) 0.5267(7) 0.0204(13) Uani 1 1 d .
H36A H 0.3840 -0.3332 0.4881 0.024 Uiso 1 1 calc R
H36B H 0.3359 -0.4197 0.5020 0.024 Uiso 1 1 calc R
C37 C 0.4929(11) -0.2656(12) 0.7695(8) 0.033(4) Uani 1 1 d .
C38 C 0.4518(12) -0.3545(12) 0.6368(9) 0.037(4) Uani 1 1 d .
H38 H 0.4215 -0.4252 0.6096 0.044 Uiso 1 1 calc R
C39 C 0.5553(10) -0.3112(10) 0.6741(7) 0.029(3) Uani 1 1 d .
H39 H 0.5738 -0.3625 0.6612 0.035 Uiso 1 1 calc R
C40 C 0.5281(9) -0.2571(10) 0.5902(7) 0.0245(16) Uani 1 1 d .
C41 C 0.6483(9) -0.2341(10) 0.8136(7) 0.021(3) Uani 1 1 d .
H41A H 0.6335 -0.2308 0.8594 0.025 Uiso 1 1 calc R
H41B H 0.6693 -0.2826 0.7952 0.025 Uiso 1 1 calc R
C42 C 0.6870(9) -0.2134(9) 0.6528(7) 0.021(3) Uani 1 1 d .
H42A H 0.7072 -0.2612 0.6490 0.025 Uiso 1 1 calc R
H42B H 0.6963 -0.2001 0.6111 0.025 Uiso 1 1 calc R
N1 N 0.7184(8) -0.1428(9) 0.8329(6) 0.029(3) Uani 1 1 d .
N2 N 0.8192(8) 0.0092(8) 0.9092(6) 0.021(2) Uani 1 1 d .
N3 N 0.7412(7) -0.1275(8) 0.7236(5) 0.0144(9) Uani 1 1 d .
N4 N 0.8486(6) 0.0199(6) 0.7965(5) 0.0144(9) Uani 1 1 d D
N5 N 0.8450(7) 0.1725(7) 0.9566(6) 0.022(3) Uani 1 1 d D
N6 N 0.7988(9) 0.2809(9) 0.9742(8) 0.035(3) Uani 1 1 d D
N7 N 0.8877(7) 0.1867(7) 0.8507(5) 0.016(2) Uani 1 1 d D
N8 N 0.8356(7) 0.2906(9) 0.8660(6) 0.024(3) Uani 1 1 d .
N9 N 0.6881(7) 0.3372(8) 0.9579(6) 0.020(2) Uani 1 1 d .
N10 N 0.5652(7) 0.3475(8) 0.9227(5) 0.019(2) Uani 1 1 d .
N11 N 0.7266(7) 0.3446(8) 0.8474(5) 0.0144(9) Uani 1 1 d .
N12 N 0.5949(7) 0.3385(8) 0.8068(5) 0.0144(9) Uani 1 1 d .
N13 N 0.4089(8) 0.2909(9) 0.8598(6) 0.029(3) Uani 1 1 d D
N14 N 0.2694(6) 0.1897(8) 0.7947(6) 0.027(3) Uani 1 1 d D
N15 N 0.4404(8) 0.2789(9) 0.7467(6) 0.030(3) Uani 1 1 d D
N16 N 0.3006(8) 0.1775(9) 0.6804(6) 0.027(3) Uani 1 1 d .
N17 N 0.1697(7) 0.0215(8) 0.7198(5) 0.0144(9) Uani 1 1 d .
N18 N 0.1496(8) -0.1276(8) 0.6762(6) 0.021(2) Uani 1 1 d .
N19 N 0.1897(8) 0.0078(8) 0.5988(6) 0.022(2) Uani 1 1 d .
N20 N 0.1619(8) -0.1412(9) 0.5570(6) 0.024(3) Uani 1 1 d .
N21 N 0.1934(8) -0.2511(9) 0.6616(6) 0.028(3) Uani 1 1 d .
N22 N 0.2843(8) -0.3157(9) 0.6678(6) 0.028(3) Uani 1 1 d .
N23 N 0.2076(8) -0.2641(10) 0.5397(6) 0.028(3) Uani 1 1 d .
N24 N 0.3079(8) -0.3129(9) 0.5519(6) 0.024(3) Uani 1 1 d .
N25 N 0.4243(7) -0.3132(9) 0.7011(6) 0.025(3) Uani 1 1 d .
N26 N 0.5681(9) -0.2624(9) 0.7549(6) 0.033(3) Uani 1 1 d .
N27 N 0.4502(9) -0.3158(10) 0.5871(7) 0.034(3) Uani 1 1 d .
N28 N 0.5932(7) -0.2534(8) 0.6424(5) 0.0144(9) Uani 1 1 d .
O1 O 0.7077(7) -0.0561(7) 0.9521(5) 0.028(2) Uani 1 1 d .
O2 O 0.7327(7) 0.1680(8) 1.0076(6) 0.034(3) Uani 1 1 d .
O3 O 0.5711(7) 0.2846(8) 1.0011(7) 0.042(3) Uani 1 1 d .
O4 O 0.3288(7) 0.1907(7) 0.9026(5) 0.028(2) Uani 1 1 d .
O5 O 0.2124(6) -0.0224(6) 0.8048(4) 0.0189(19) Uani 1 1 d .
O6 O 0.2662(8) -0.2221(9) 0.7767(6) 0.043(3) Uani 1 1 d .
O7 O 0.4837(8) -0.2327(9) 0.8315(6) 0.044(3) Uani 1 1 d .
O8 O 0.7686(6) -0.0245(7) 0.6764(5) 0.026(2) Uani 1 1 d .
O9 O 0.8330(7) 0.1916(7) 0.7479(5) 0.033(2) Uani 1 1 d .
O10 O 0.6635(7) 0.2822(9) 0.7193(6) 0.039(3) Uani 1 1 d .
O11 O 0.4092(7) 0.1668(8) 0.6217(5) 0.033(2) Uani 1 1 d .
O12 O 0.2449(6) -0.0550(7) 0.5051(5) 0.026(2) Uani 1 1 d .
O13 O 0.3172(8) -0.2323(10) 0.4869(6) 0.044(3) Uani 1 1 d .
O14 O 0.5438(8) -0.2212(9) 0.5498(6) 0.048(3) Uani 1 1 d .

loop_
_atom_site_aniso_label
_atom_site_aniso_U_11
_atom_site_aniso_U_22
_atom_site_aniso_U_33
_atom_site_aniso_U_23
_atom_site_aniso_U_13
_atom_site_aniso_U_12
Cl5 0.056(3) 0.053(3) 0.053(3) 0.021(2) 0.009(2) 0.023(3)
Cl6 0.075(4) 0.061(4) 0.092(4) 0.039(3) 0.033(3) 0.037(3)
Cl7 0.101(6) 0.076(5) 0.113(6) 0.039(4) 0.028(5) 0.038(4)
Cl8 0.166(11) 0.109(8) 0.195(12) 0.038(8) 0.069(10) 0.015(8)
O1W 0.034(6) 0.052(8) 0.010(5) 0.010(5) 0.000(5) -0.012(6)
O2W 0.097(10) 0.048(7) 0.018(5) 0.023(5) 0.025(6) 0.053(8)
O3W 0.018(5) 0.053(7) 0.023(5) 0.017(5) 0.001(4) 0.001(5)
O4W 0.037(7) 0.060(8) 0.044(7) 0.033(6) 0.027(6) 0.029(6)
O5W 0.014(5) 0.098(10) 0.020(5) 0.024(6) 0.005(4) 0.023(6)
O6W 0.057(7) 0.044(7) 0.034(6) 0.029(5) 0.029(6) 0.039(6)
O7W 0.020(6) 0.055(7) 0.040(6) 0.032(6) 0.016(5) 0.016(5)
O8W 0.029(6) 0.074(9) 0.048(7) 0.046(7) 0.005(6) 0.015(6)
O9W 0.058(8) 0.045(7) 0.046(7) 0.033(6) 0.025(6) 0.042(6)
O10W 0.051(8) 0.070(9) 0.048(7) 0.040(7) 0.034(6) 0.047(7)
Dy1 0.0226(4) 0.0294(4) 0.0134(3) 0.0133(3) 0.0069(3) 0.0138(3)
Dy2 0.0226(4) 0.0314(4) 0.0147(4) 0.0147(3) 0.0071(3) 0.0137(3)
Cl1 0.037(3) 0.046(3) 0.075(3) 0.022(3) 0.028(2) 0.013(2)
Cl2 0.037(3) 0.047(3) 0.066(3) 0.010(2) 0.015(2) 0.009(2)
Cl3 0.041(3) 0.063(3) 0.059(3) 0.029(3) 0.002(2) 0.029(2)
Cl4 0.043(3) 0.067(3) 0.050(3) 0.023(3) 0.001(2) 0.032(2)
Cd1 0.0338(7) 0.0339(7) 0.0527(8) 0.0145(6) 0.0128(6) 0.0143(6)
C1 0.025(7) 0.016(7) 0.006(6) 0.005(5) 0.002(5) 0.007(6)
C2 0.038(8) 0.018(7) 0.008(6) 0.008(6) 0.007(6) 0.017(6)
C3 0.028(8) 0.028(8) 0.013(6) 0.008(6) -0.001(6) 0.018(7)
C4 0.017(7) 0.029(8) 0.010(6) 0.007(6) 0.010(5) 0.015(6)
C5 0.017(3) 0.028(3) 0.007(3) 0.005(3) -0.003(2) 0.008(3)
C6 0.017(3) 0.028(3) 0.007(3) 0.005(3) -0.003(2) 0.008(3)
C7 0.030(8) 0.033(8) 0.012(6) 0.017(6) 0.010(6) 0.023(7)
C8 0.014(7) 0.031(8) 0.025(7) 0.016(7) 0.008(6) 0.012(6)
C9 0.035(8) 0.010(6) 0.005(6) 0.003(5) 0.004(6) 0.007(6)
C10 0.016(7) 0.026(7) 0.013(7) 0.013(6) 0.003(5) 0.009(6)
C11 0.017(3) 0.028(3) 0.007(3) 0.005(3) -0.003(2) 0.008(3)
C12 0.020(7) 0.030(8) 0.027(7) 0.021(7) 0.010(6) 0.009(6)
C13 0.023(4) 0.031(4) 0.011(3) 0.011(3) 0.003(3) 0.004(3)
C14 0.033(8) 0.022(7) 0.009(6) 0.009(6) -0.002(6) 0.013(6)
C15 0.037(9) 0.025(8) 0.035(8) 0.019(7) 0.013(7) 0.020(7)
C16 0.037(9) 0.040(9) 0.031(8) 0.024(8) 0.016(7) 0.021(8)
C17 0.023(8) 0.027(8) 0.027(8) 0.008(7) 0.013(7) 0.007(7)
C18 0.015(7) 0.022(7) 0.016(7) 0.006(6) 0.009(6) -0.002(6)
C19 0.032(8) 0.031(8) 0.015(7) 0.013(6) 0.014(6) 0.021(7)
C20 0.026(8) 0.015(7) 0.017(7) 0.011(6) 0.000(6) -0.004(6)
C21 0.010(7) 0.018(7) 0.019(7) 0.004(6) -0.002(5) -0.008(5)
C22 0.008(7) 0.031(8) 0.018(7) 0.012(6) -0.004(5) 0.002(6)
C23 0.017(3) 0.028(3) 0.007(3) 0.005(3) -0.003(2) 0.008(3)
C24 0.015(7) 0.033(8) 0.013(6) 0.017(6) -0.002(5) -0.001(6)
C25 0.023(4) 0.031(4) 0.011(3) 0.011(3) 0.003(3) 0.004(3)
C26 0.029(8) 0.021(7) 0.012(6) 0.013(6) 0.001(6) 0.006(6)
C27 0.021(7) 0.009(6) 0.009(6) -0.002(5) 0.000(5) 0.005(5)
C28 0.023(4) 0.031(4) 0.011(3) 0.011(3) 0.003(3) 0.004(3)
C29 0.031(8) 0.017(7) 0.014(6) 0.011(6) 0.008(6) 0.011(6)
C30 0.061(11) 0.030(9) 0.025(8) 0.019(7) 0.014(8) 0.027(8)
C31 0.048(11) 0.043(10) 0.028(9) 0.022(8) 0.016(8) 0.022(9)
C32 0.026(8) 0.015(7) 0.017(7) 0.005(6) -0.001(6) 0.010(6)
C33 0.033(9) 0.030(8) 0.020(7) 0.015(7) 0.005(6) 0.004(7)
C34 0.025(8) 0.026(8) 0.025(8) 0.015(7) 0.001(6) -0.001(7)
C35 0.024(8) 0.055(11) 0.040(9) 0.038(9) -0.002(7) 0.014(8)
C36 0.017(3) 0.028(3) 0.007(3) 0.005(3) -0.003(2) 0.008(3)
C37 0.045(10) 0.043(10) 0.019(8) 0.022(7) 0.010(7) 0.018(8)
C38 0.053(11) 0.030(9) 0.026(8) 0.013(7) 0.013(8) 0.019(8)
C39 0.038(9) 0.016(7) 0.011(7) -0.004(6) -0.007(6) 0.006(7)
C40 0.023(4) 0.031(4) 0.011(3) 0.011(3) 0.003(3) 0.004(3)
C41 0.019(7) 0.031(8) 0.009(6) 0.006(6) 0.000(5) 0.014(6)
C42 0.019(7) 0.014(7) 0.024(7) 0.009(6) 0.005(6) 0.004(6)
N1 0.028(7) 0.037(8) 0.016(6) 0.014(6) 0.003(5) 0.010(6)
N2 0.029(7) 0.023(6) 0.015(6) 0.014(5) 0.010(5) 0.011(5)
N3 0.013(2) 0.023(2) 0.007(2) 0.0078(19) 0.0021(17) 0.0079(19)
N4 0.013(2) 0.023(2) 0.007(2) 0.0078(19) 0.0021(17) 0.0079(19)
N5 0.025(7) 0.032(7) 0.007(5) 0.008(5) 0.000(5) 0.015(6)
N6 0.059(9) 0.041(8) 0.049(8) 0.039(7) 0.033(7) 0.041(8)
N7 0.021(6) 0.018(6) 0.010(5) 0.008(5) 0.005(5) 0.009(5)
N8 0.019(6) 0.035(7) 0.006(5) 0.007(5) -0.001(5) 0.007(5)
N9 0.023(6) 0.029(7) 0.025(6) 0.018(5) 0.017(5) 0.020(5)
N10 0.022(6) 0.026(6) 0.003(5) 0.003(5) 0.004(4) 0.013(5)
N11 0.013(2) 0.023(2) 0.007(2) 0.0078(19) 0.0021(17) 0.0079(19)
N12 0.013(2) 0.023(2) 0.007(2) 0.0078(19) 0.0021(17) 0.0079(19)
N13 0.034(7) 0.034(7) 0.020(6) 0.011(6) 0.007(6) 0.019(6)
N14 0.016(6) 0.053(8) 0.026(6) 0.028(6) 0.008(5) 0.019(6)
N15 0.030(7) 0.040(8) 0.007(5) 0.008(6) 0.001(5) 0.010(6)
N16 0.023(7) 0.035(7) 0.020(6) 0.012(6) 0.003(5) 0.013(6)
N17 0.013(2) 0.023(2) 0.007(2) 0.0078(19) 0.0021(17) 0.0079(19)
N18 0.027(7) 0.029(7) 0.017(6) 0.014(5) 0.013(5) 0.018(6)
N19 0.025(6) 0.027(7) 0.021(6) 0.016(5) 0.012(5) 0.012(5)
N20 0.031(7) 0.040(7) 0.025(6) 0.026(6) 0.019(6) 0.024(6)
N21 0.034(7) 0.043(8) 0.021(6) 0.021(6) 0.006(6) 0.027(6)
N22 0.035(7) 0.027(7) 0.018(6) 0.011(6) 0.006(6) 0.010(6)
N23 0.033(7) 0.050(8) 0.019(6) 0.021(6) 0.015(6) 0.030(7)
N24 0.023(6) 0.038(7) 0.013(5) 0.011(5) 0.002(5) 0.019(6)
N25 0.016(6) 0.043(8) 0.021(6) 0.021(6) 0.009(5) 0.011(6)
N26 0.037(8) 0.039(8) 0.015(6) 0.012(6) 0.005(6) 0.012(6)
N27 0.038(8) 0.040(8) 0.022(6) 0.015(6) -0.001(6) 0.020(7)
N28 0.013(2) 0.023(2) 0.007(2) 0.0078(19) 0.0021(17) 0.0079(19)
O1 0.035(6) 0.041(6) 0.025(5) 0.023(5) 0.021(5) 0.022(5)
O2 0.033(6) 0.051(7) 0.052(7) 0.043(6) 0.025(6) 0.027(6)
O3 0.032(6) 0.039(7) 0.046(7) 0.023(6) 0.005(5) 0.007(5)
O4 0.037(6) 0.037(6) 0.013(5) 0.012(5) 0.003(4) 0.023(5)
O5 0.026(5) 0.017(5) 0.003(4) 0.002(4) -0.002(4) 0.005(4)
O6 0.059(8) 0.049(7) 0.025(6) 0.020(6) 0.011(6) 0.029(7)
O7 0.045(7) 0.067(8) 0.019(6) 0.019(6) 0.007(5) 0.027(7)
O8 0.029(6) 0.025(5) 0.019(5) 0.012(4) -0.001(4) 0.010(5)
O9 0.043(7) 0.031(6) 0.021(5) 0.009(5) 0.012(5) 0.016(5)
O10 0.039(7) 0.067(8) 0.031(6) 0.029(6) 0.020(5) 0.037(6)
O11 0.036(6) 0.051(7) 0.005(4) 0.004(5) 0.008(4) 0.025(6)
O12 0.030(6) 0.037(6) 0.009(4) 0.009(4) 0.009(4) 0.016(5)
O13 0.038(7) 0.078(9) 0.034(6) 0.040(7) 0.014(5) 0.028(7)
O14 0.054(8) 0.047(7) 0.038(7) 0.031(6) 0.001(6) 0.012(6)

loop_
_atom_type_symbol
_atom_type_description
_atom_type_scat_dispersion_real
_atom_type_scat_dispersion_imag
_atom_type_scat_source
C C 0.0033 0.0016 'International Tables Vol C Tables 4.2.6.8 and 6.1.1.4'
H H 0.0000 0.0000 'International Tables Vol C Tables 4.2.6.8 and 6.1.1.4'
N N 0.0061 0.0033 'International Tables Vol C Tables 4.2.6.8 and 6.1.1.4'
O O 0.0106 0.0060 'International Tables Vol C Tables 4.2.6.8 and 6.1.1.4'
Cl Cl 0.1484 0.1585 'International Tables Vol C Tables 4.2.6.8 and 6.1.1.4'
Cd Cd -0.8075 1.2024 'International Tables Vol C Tables 4.2.6.8 and 6.1.1.4'
Dy Dy -0.1892 4.4098 'International Tables Vol C Tables 4.2.6.8 and 6.1.1.4'

loop_
_geom_angle_atom_site_label_1
_geom_angle_atom_site_label_2
_geom_angle_atom_site_label_3
_geom_angle
_geom_angle_site_symmetry_1
_geom_angle_site_symmetry_3
Cl6 O9W Dy1 156.3(6) . .
O3W Dy1 O2W 106.1(4) . .
O3W Dy1 O4 80.8(4) . 2_657
O2W Dy1 O4 147.1(3) . 2_657
O3W Dy1 O5W 145.7(4) . .
O2W Dy1 O5W 86.5(5) . .
O4 Dy1 O5W 106.0(4) 2_657 .
O3W Dy1 O1 74.0(4) . .
O2W Dy1 O1 71.6(3) . .
O4 Dy1 O1 139.6(3) 2_657 .
O5W Dy1 O1 80.4(3) . .
O3W Dy1 O5 143.5(3) . 2_657
O2W Dy1 O5 76.0(3) . 2_657
O4 Dy1 O5 80.0(3) 2_657 2_657
O5W Dy1 O5 69.9(3) . 2_657
O1 Dy1 O5 136.9(3) . 2_657
O3W Dy1 O9W 78.6(4) . .
O2W Dy1 O9W 141.9(3) . .
O4 Dy1 O9W 70.7(3) 2_657 .
O5W Dy1 O9W 72.5(4) . .
O1 Dy1 O9W 73.7(3) . .
O5 Dy1 O9W 122.8(3) 2_657 .
O3W Dy1 O4W 73.3(4) . .
O2W Dy1 O4W 74.8(4) . .
O4 Dy1 O4W 76.7(4) 2_657 .
O5W Dy1 O4W 140.9(4) . .
O1 Dy1 O4W 123.3(3) . .
O5 Dy1 O4W 72.3(4) 2_657 .
O9W Dy1 O4W 139.7(4) . .
O6W Dy2 O10W 145.8(4) . .
O6W Dy2 O1W 106.0(4) . .
O10W Dy2 O1W 86.2(5) . .
O6W Dy2 O9 81.4(4) . 2_656
O10W Dy2 O9 105.9(4) . 2_656
O1W Dy2 O9 146.9(3) . 2_656
O6W Dy2 O7W 72.3(3) . .
O10W Dy2 O7W 141.8(4) . .
O1W Dy2 O7W 75.5(4) . .
O9 Dy2 O7W 76.3(4) 2_656 .
O6W Dy2 O12 73.8(3) . .
O10W Dy2 O12 80.2(3) . .
O1W Dy2 O12 72.1(3) . .
O9 Dy2 O12 139.6(3) 2_656 .
O7W Dy2 O12 123.4(3) . .
O6W Dy2 O8 144.3(3) . 2_656
O10W Dy2 O8 69.3(3) . 2_656
O1W Dy2 O8 75.2(4) . 2_656
O9 Dy2 O8 80.5(3) 2_656 2_656
O7W Dy2 O8 73.6(3) . 2_656
O12 Dy2 O8 136.2(3) . 2_656
O6W Dy2 O8W 80.3(4) . .
O10W Dy2 O8W 71.5(4) . .
O1W Dy2 O8W 142.4(4) . .
O9 Dy2 O8W 70.1(4) 2_656 .
O7W Dy2 O8W 139.2(4) . .
O12 Dy2 O8W 74.5(4) . .
O8 Dy2 O8W 121.1(3) 2_656 .
Cl1 Cd1 Cl4 108.31(18) . .
Cl1 Cd1 Cl3 105.63(17) . .
Cl4 Cd1 Cl3 112.64(18) . .
Cl1 Cd1 Cl2 114.23(17) . .
Cl4 Cd1 Cl2 107.37(18) . .
Cl3 Cd1 Cl2 108.78(18) . .
O1 C1 N2 123.7(12) . .
O1 C1 N1 125.5(12) . .
N2 C1 N1 110.9(11) . .
N1 C2 N3 115.2(11) . .
N1 C2 C3 105.7(10) . .
N3 C2 C3 104.7(10) . .
N1 C2 H2 110.3 . .
N3 C2 H2 110.3 . .
C3 C2 H2 110.3 . .
N4 C3 N2 113.5(10) . .
N4 C3 C2 102.1(9) . .
N2 C3 C2 101.5(10) . .
N4 C3 H3 112.9 . .
N2 C3 H3 112.9 . .
C2 C3 H3 112.9 . .
O8 C4 N3 127.8(13) . .
O8 C4 N4 125.3(12) . .
N3 C4 N4 106.8(10) . .
N2 C5 N5 115.4(10) . .
N2 C5 H5A 108.4 . .
N5 C5 H5A 108.4 . .
N2 C5 H5B 108.4 . .
N5 C5 H5B 108.4 . .
H5A C5 H5B 107.5 . .
N4 C6 N7 111.9(9) . .
N4 C6 H6A 109.2 . .
N7 C6 H6A 109.2 . .
N4 C6 H6B 109.2 . .
N7 C6 H6B 109.2 . .
H6A C6 H6B 107.9 . .
O2 C7 N5 127.2(12) . .
O2 C7 N6 126.5(12) . .
N5 C7 N6 106.3(10) . .
N5 C8 N7 112.3(10) . .
N5 C8 C9 100.9(9) . .
N7 C8 C9 101.0(9) . .
N5 C8 H8 113.7 . .
N7 C8 H8 113.7 . .
C9 C8 H8 113.7 . .
N6 C9 N8 116.6(11) . .
N6 C9 C8 105.5(9) . .
N8 C9 C8 104.6(10) . .
N6 C9 H9 109.9 . .
N8 C9 H9 109.9 . .
C8 C9 H9 109.9 . .
O9 C10 N7 125.6(12) . .
O9 C10 N8 125.5(12) . .
N7 C10 N8 108.6(10) . .
N9 C11 N6 110.1(10) . .
N9 C11 H11A 109.6 . .
N6 C11 H11A 109.6 . .
N9 C11 H11B 109.6 . .
N6 C11 H11B 109.6 . .
H11A C11 H11B 108.2 . .
N8 C12 N11 115.4(10) . .
N8 C12 H12A 108.4 . .
N11 C12 H12A 108.4 . .
N8 C12 H12B 108.4 . .
N11 C12 H12B 108.4 . .
H12A C12 H12B 107.5 . .
O3 C13 N10 126.1(13) . .
O3 C13 N9 123.6(13) . .
N10 C13 N9 110.1(10) . .
N9 C14 N11 114.5(11) . .
N9 C14 C15 105.4(11) . .
N11 C14 C15 103.0(10) . .
N9 C14 H14 111.2 . .
N11 C14 H14 111.2 . .
C15 C14 H14 111.2 . .
N10 C15 N12 114.0(12) . .
N10 C15 C14 101.8(10) . .
N12 C15 C14 104.9(11) . .
N10 C15 H15 111.8 . .
N12 C15 H15 111.8 . .
C14 C15 H15 111.8 . .
O10 C16 N11 124.7(14) . .
O10 C16 N12 124.2(14) . .
N11 C16 N12 111.1(12) . .
N10 C17 N13 116.1(11) . .
N10 C17 H17A 108.3 . .
N13 C17 H17A 108.3 . .
N10 C17 H17B 108.3 . .
N13 C17 H17B 108.3 . .
H17A C17 H17B 107.4 . .
N12 C18 N15 111.3(10) . .
N12 C18 H18A 109.4 . .
N15 C18 H18A 109.4 . .
N12 C18 H18B 109.4 . .
N15 C18 H18B 109.4 . .
H18A C18 H18B 108.0 . .
O4 C19 N14 125.9(13) . .
O4 C19 N13 126.3(13) . .
N14 C19 N13 107.6(10) . .
N15 C20 N13 111.0(9) . .
N15 C20 C21 102.8(10) . .
N13 C20 C21 105.3(10) . .
N15 C20 H20 112.4 . .
N13 C20 H20 112.4 . .
C21 C20 H20 112.4 . .
N16 C21 N14 115.7(12) . .
N16 C21 C20 103.6(10) . .
N14 C21 C20 99.9(9) . .
N16 C21 H21 112.2 . .
N14 C21 H21 112.2 . .
C20 C21 H21 112.2 . .
O11 C22 N16 128.3(13) . .
O11 C22 N15 123.2(12) . .
N16 C22 N15 108.5(12) . .
N17 C23 N14 112.8(10) . .
N17 C23 H23A 109.0 . .
N14 C23 H23A 109.0 . .
N17 C23 H23B 109.0 . .
N14 C23 H23B 109.0 . .
H23A C23 H23B 107.8 . .
N19 C24 N16 116.4(11) . .
N19 C24 H24A 108.2 . .
N16 C24 H24A 108.2 . .
N19 C24 H24B 108.2 . .
N16 C24 H24B 108.2 . .
H24A C24 H24B 107.3 . .
O5 C25 N18 129.5(13) . .
O5 C25 N17 124.0(13) . .
N18 C25 N17 106.4(10) . .
N17 C26 N19 114.3(11) . .
N17 C26 C27 103.6(9) . .
N19 C26 C27 100.3(10) . .
N17 C26 H26 112.5 . .
N19 C26 H26 112.5 . .
C27 C26 H26 112.5 . .
N18 C27 N20 114.2(11) . .
N18 C27 C26 102.5(9) . .
N20 C27 C26 103.7(10) . .
N18 C27 H27 111.9 . .
N20 C27 H27 111.9 . .
C26 C27 H27 111.9 . .
O12 C28 N19 125.1(13) . .
O12 C28 N20 125.0(13) . .
N19 C28 N20 109.8(11) . .
N21 C29 N18 114.5(11) . .
N21 C29 H29A 108.6 . .
N18 C29 H29A 108.6 . .
N21 C29 H29B 108.6 . .
N18 C29 H29B 108.6 . .
H29A C29 H29B 107.6 . .
N20 C30 N23 111.1(12) . .
N20 C30 H30A 109.4 . .
N23 C30 H30A 109.4 . .
N20 C30 H30B 109.4 . .
N23 C30 H30B 109.4 . .
H30A C30 H30B 108.0 . .
O6 C31 N22 125.8(15) . .
O6 C31 N21 122.7(15) . .
N22 C31 N21 111.4(12) . .
N23 C32 N21 115.0(11) . .
N23 C32 C33 103.7(11) . .
N21 C32 C33 102.5(10) . .
N23 C32 H32 111.7 . .
N21 C32 H32 111.7 . .
C33 C32 H32 111.7 . .
N24 C33 N22 114.0(12) . .
N24 C33 C32 102.0(11) . .
N22 C33 C32 104.3(12) . .
N24 C33 H33 111.9 . .
N22 C33 H33 111.9 . .
C32 C33 H33 111.9 . .
O13 C34 N23 129.1(15) . .
O13 C34 N24 122.6(14) . .
N23 C34 N24 108.2(11) . .
N22 C35 N25 111.8(12) . .
N22 C35 H35A 109.3 . .
N25 C35 H35A 109.3 . .
N22 C35 H35B 109.3 . .
N25 C35 H35B 109.3 . .
H35A C35 H35B 107.9 . .
N24 C36 N27 115.4(11) . .
N24 C36 H36A 108.4 . .
N27 C36 H36A 108.4 . .
N24 C36 H36B 108.4 . .
N27 C36 H36B 108.4 . .
H36A C36 H36B 107.5 . .
O7 C37 N26 127.0(15) . .
O7 C37 N25 123.8(15) . .
N26 C37 N25 109.2(12) . .
N27 C38 N25 113.9(13) . .
N27 C38 C39 100.3(12) . .
N25 C38 C39 102.6(12) . .
N27 C38 H38 113.0 . .
N25 C38 H38 113.0 . .
C39 C38 H38 113.0 . .
N28 C39 N26 116.6(12) . .
N28 C39 C38 104.6(11) . .
N26 C39 C38 103.0(12) . .
N28 C39 H39 110.7 . .
N26 C39 H39 110.7 . .
C38 C39 H39 110.7 . .
O14 C40 N27 128.4(14) . .
O14 C40 N28 124.1(13) . .
N27 C40 N28 106.9(11) . .
N1 C41 N26 111.9(11) . .
N1 C41 H41A 109.2 . .
N26 C41 H41A 109.2 . .
N1 C41 H41B 109.2 . .
N26 C41 H41B 109.2 . .
H41A C41 H41B 107.9 . .
N3 C42 N28 114.9(11) . .
N3 C42 H42A 108.5 . .
N28 C42 H42A 108.5 . .
N3 C42 H42B 108.5 . .
N28 C42 H42B 108.5 . .
H42A C42 H42B 107.5 . .
C1 N1 C2 111.1(11) . .
C1 N1 C41 122.6(11) . .
C2 N1 C41 125.4(12) . .
C1 N2 C5 126.2(11) . .
C1 N2 C3 110.4(11) . .
C5 N2 C3 123.3(11) . .
C4 N3 C2 113.8(11) . .
C4 N3 C42 120.7(10) . .
C2 N3 C42 122.9(10) . .
C4 N4 C6 121.8(10) . .
C4 N4 C3 112.7(10) . .
C6 N4 C3 124.7(10) . .
C7 N5 C8 113.2(9) . .
C7 N5 C5 121.6(9) . .
C8 N5 C5 123.3(10) . .
C9 N6 C7 113.8(11) . .
C9 N6 C11 127.5(11) . .
C7 N6 C11 117.3(10) . .
C10 N7 C6 123.3(10) . .
C10 N7 C8 115.0(9) . .
C6 N7 C8 121.7(9) . .
C12 N8 C10 121.0(10) . .
C12 N8 C9 127.3(11) . .
C10 N8 C9 110.6(10) . .
C13 N9 C14 108.4(10) . .
C13 N9 C11 122.2(10) . .
C14 N9 C11 124.0(11) . .
C13 N10 C17 121.9(11) . .
C13 N10 C15 114.0(11) . .
C17 N10 C15 122.6(11) . .
C16 N11 C14 111.2(11) . .
C16 N11 C12 123.9(10) . .
C14 N11 C12 122.9(10) . .
C16 N12 C18 122.1(10) . .
C16 N12 C15 109.1(11) . .
C18 N12 C15 123.1(11) . .
C19 N13 C20 111.4(11) . .
C19 N13 C17 121.4(10) . .
C20 N13 C17 125.6(12) . .
C19 N14 C23 122.2(10) . .
C19 N14 C21 115.5(10) . .
C23 N14 C21 122.1(10) . .
C22 N15 C20 110.4(11) . .
C22 N15 C18 122.6(10) . .
C20 N15 C18 123.0(11) . .
C22 N16 C21 114.5(12) . .
C22 N16 C24 119.4(11) . .
C21 N16 C24 125.2(12) . .
C25 N17 C26 112.2(11) . .
C25 N17 C23 123.5(10) . .
C26 N17 C23 123.3(10) . .
C25 N18 C27 115.2(11) . .
C25 N18 C29 119.3(10) . .
C27 N18 C29 123.2(11) . .
C28 N19 C24 125.4(11) . .
C28 N19 C26 113.4(11) . .
C24 N19 C26 121.1(11) . .
C28 N20 C27 112.4(11) . .
C28 N20 C30 123.0(11) . .
C27 N20 C30 123.0(11) . .
C31 N21 C29 127.3(11) . .
C31 N21 C32 110.9(12) . .
C29 N21 C32 119.5(11) . .
C31 N22 C35 122.4(12) . .
C31 N22 C33 110.7(12) . .
C35 N22 C33 125.3(13) . .
C34 N23 C32 114.1(11) . .
C34 N23 C30 120.3(11) . .
C32 N23 C30 123.8(12) . .
C34 N24 C36 122.2(11) . .
C34 N24 C33 111.5(11) . .
C36 N24 C33 121.6(12) . .
C37 N25 C38 111.6(12) . .
C37 N25 C35 119.6(11) . .
C38 N25 C35 123.5(13) . .
C37 N26 C39 112.8(12) . .
C37 N26 C41 122.5(11) . .
C39 N26 C41 123.1(12) . .
C40 N27 C38 116.5(13) . .
C40 N27 C36 120.7(11) . .
C38 N27 C36 122.1(13) . .
C40 N28 C39 111.6(11) . .
C40 N28 C42 125.7(10) . .
C39 N28 C42 121.5(11) . .
C1 O1 Dy1 143.4(9) . .
C19 O4 Dy1 153.2(9) . 2_657
C25 O5 Dy1 159.8(9) . 2_657
C4 O8 Dy2 158.0(9) . 2_656
C10 O9 Dy2 151.7(10) . 2_656
C28 O12 Dy2 144.3(9) . .

loop_
_geom_bond_atom_site_label_1
_geom_bond_atom_site_label_2
_geom_bond_distance
_geom_bond_site_symmetry_2
Cl6 O9W 2.150(13) .
O1W Dy2 2.360(11) .
O2W Dy1 2.313(11) .
O3W Dy1 2.295(10) .
O4W Dy1 2.404(10) .
O5W Dy1 2.356(10) .
O6W Dy2 2.325(10) .
O7W Dy2 2.378(9) .
O8W Dy2 2.443(11) .
O9W Dy1 2.398(10) .
O10W Dy2 2.359(10) .
Dy1 O4 2.329(10) 2_657
Dy1 O1 2.377(8) .
Dy1 O5 2.379(8) 2_657
Dy2 O9 2.360(10) 2_656
Dy2 O12 2.388(8) .
Dy2 O8 2.391(9) 2_656
Cl1 Cd1 2.423(5) .
Cl2 Cd1 2.469(5) .
Cl3 Cd1 2.461(5) .
Cl4 Cd1 2.458(5) .
C1 O1 1.269(15) .
C1 N2 1.347(17) .
C1 N1 1.364(18) .
C2 N1 1.421(17) .
C2 N3 1.425(15) .
C2 C3 1.54(2) .
C2 H2 0.9900 .
C3 N4 1.455(15) .
C3 N2 1.500(16) .
C3 H3 0.9900 .
C4 O8 1.182(15) .
C4 N3 1.355(17) .
C4 N4 1.399(16) .
C5 N2 1.406(17) .
C5 N5 1.450(2) .
C5 H5A 0.9800 .
C5 H5B 0.9800 .
C6 N4 1.449(2) .
C6 N7 1.449(2) .
C6 H6A 0.9800 .
C6 H6B 0.9800 .
C7 O2 1.179(16) .
C7 N5 1.365(16) .
C7 N6 1.375(17) .
C8 N5 1.450(2) .
C8 N7 1.480(16) .
C8 C9 1.547(18) .
C8 H8 0.9900 .
C9 N6 1.368(13) .
C9 N8 1.470(14) .
C9 H9 0.9900 .
C10 O9 1.180(15) .
C10 N7 1.318(15) .
C10 N8 1.393(17) .
C11 N9 1.497(16) .
C11 N6 1.497(17) .
C11 H11A 0.9800 .
C11 H11B 0.9800 .
C12 N8 1.375(17) .
C12 N11 1.470(16) .
C12 H12A 0.9800 .
C12 H12B 0.9800 .
C13 O3 1.238(16) .
C13 N10 1.313(17) .
C13 N9 1.388(17) .
C14 N9 1.457(16) .
C14 N11 1.465(16) .
C14 C15 1.53(2) .
C14 H14 0.9900 .
C15 N10 1.442(17) .
C15 N12 1.451(18) .
C15 H15 0.9900 .
C16 O10 1.252(17) .
C16 N11 1.336(18) .
C16 N12 1.376(18) .
C17 N10 1.423(18) .
C17 N13 1.442(19) .
C17 H17A 0.9800 .
C17 H17B 0.9800 .
C18 N12 1.406(17) .
C18 N15 1.480(17) .
C18 H18A 0.9800 .
C18 H18B 0.9800 .
C19 O4 1.235(15) .
C19 N14 1.330(17) .
C19 N13 1.377(19) .
C20 N15 1.439(2) .
C20 N13 1.440(2) .
C20 C21 1.551(17) .
C20 H20 0.9900 .
C21 N16 1.361(18) .
C21 N14 1.463(16) .
C21 H21 0.9900 .
C22 O11 1.269(16) .
C22 N16 1.337(18) .
C22 N15 1.364(18) .
C23 N17 1.442(17) .
C23 N14 1.449(2) .
C23 H23A 0.9800 .
C23 H23B 0.9800 .
C24 N19 1.440(18) .
C24 N16 1.475(18) .
C24 H24A 0.9800 .
C24 H24B 0.9800 .
C25 O5 1.177(15) .
C25 N18 1.364(18) .
C25 N17 1.410(17) .
C26 N17 1.426(15) .
C26 N19 1.494(16) .
C26 C27 1.580(18) .
C26 H26 0.9900 .
C27 N18 1.410(16) .
C27 N20 1.424(16) .
C27 H27 0.9900 .
C28 O12 1.265(15) .
C28 N19 1.299(18) .
C28 N20 1.372(18) .
C29 N21 1.432(17) .
C29 N18 1.443(16) .
C29 H29A 0.9800 .
C29 H29B 0.9800 .
C30 N20 1.458(19) .
C30 N23 1.476(18) .
C30 H30A 0.9800 .
C30 H30B 0.9800 .
C31 O6 1.224(18) .
C31 N22 1.34(2) .
C31 N21 1.352(19) .
C32 N23 1.420(17) .
C32 N21 1.478(17) .
C32 C33 1.54(2) .
C32 H32 0.9900 .
C33 N24 1.462(17) .
C33 N22 1.466(17) .
C33 H33 0.9900 .
C34 O13 1.200(17) .
C34 N23 1.324(19) .
C34 N24 1.372(18) .
C35 N22 1.400(18) .
C35 N25 1.464(19) .
C35 H35A 0.9800 .
C35 H35B 0.9800 .
C36 N24 1.423(17) .
C36 N27 1.487(17) .
C36 H36A 0.9800 .
C36 H36B 0.9800 .
C37 O7 1.210(17) .
C37 N26 1.34(2) .
C37 N25 1.392(19) .
C38 N27 1.420(18) .
C38 N25 1.439(18) .
C38 C39 1.58(2) .
C38 H38 0.9900 .
C39 N28 1.411(17) .
C39 N26 1.448(18) .
C39 H39 0.9900 .
C40 O14 1.216(16) .
C40 N27 1.323(19) .
C40 N28 1.397(17) .
C41 N1 1.443(19) .
C41 N26 1.468(18) .
C41 H41A 0.9800 .
C41 H41B 0.9800 .
C42 N3 1.433(17) .
C42 N28 1.440(16) .
C42 H42A 0.9800 .
C42 H42B 0.9800 .
O4 Dy1 2.329(9) 2_657
O5 Dy1 2.379(8) 2_657
O8 Dy2 2.391(9) 2_656
O9 Dy2 2.360(10) 2_656

loop_
_platon_squeeze_void_nr
_platon_squeeze_void_average_x
_platon_squeeze_void_average_y
_platon_squeeze_void_average_z
_platon_squeeze_void_volume
_platon_squeeze_void_count_electrons
_platon_squeeze_void_content
1 -0.012 -0.013 -0.015 1720 1065 ' '
2 0.455 0.893 0.207 69 40 ' '
3 0.545 0.106 0.793 69 30 ' '
4 0.500 1.000 1.000 47 22 ' '
5 0.500 1.000 0.500 44 18 ' '
